data_7133470
loop_
_publ_author_name
'Khan, Samim'
'Naaz, Sanobar'
'Ahmad, Shamim'
'Gomila, Rosa M.'
'Chanthapally, Anjana'
'Frontera, Antonio'
'Mir, Mohammad Hedayetullah'

_publ_section_title
;
 Impact of halogen&#x22ef;halogen interaction on the mechanical motion of
 a 3D Pb(II) coordination polymer of elusive topology.
;
_journal_issue 75
_journal_name_full 'Chemical communications (Cambridge, England)'
_journal_page_first 10370
_journal_page_last 10373
_journal_paper_doi 10.1039/d4cc03746d
_journal_volume 60
_journal_year 2024
_chemical_formula_sum 'C16 H7 Cl4 O9.5 Pb2'
_chemical_formula_weight 907.42
_space_group_crystal_system trigonal
_space_group_IT_number 148
_space_group_name_Hall '-R 3'
_space_group_name_H-M_alt 'R -3 :H'
_atom_sites_solution_hydrogens mixed
_audit_creation_method SHELXL-2018/3
_audit_update_record
;
2023-06-10 deposited with the CCDC.	2024-08-06 downloaded from the CCDC.
;
_cell_angle_alpha 90
_cell_angle_beta 90
_cell_angle_gamma 120
_cell_formula_units_Z 9
_cell_length_a 19.6265(4)
_cell_length_b 19.6265(4)
_cell_length_c 13.3507(3)
_cell_measurement_reflns_used 20747
_cell_measurement_temperature 100.0(10)
_cell_measurement_theta_max 27.062
_cell_measurement_theta_min 1.940
_cell_volume 4453.69(16)
_computing_structure_refinement 'SHELXL-2018/3 (Sheldrick, 2018)'
_computing_structure_solution 'SHELXT 2014/4 (Sheldrick, 2014)'
_diffrn_ambient_temperature 100.0(10)
_diffrn_measured_fraction_theta_full 0.999
_diffrn_measured_fraction_theta_max 0.980
_diffrn_measurement_device_type 'XtaLAB Synergy, Dualflex, HyPix3000'
_diffrn_measurement_method '\w scans'
_diffrn_radiation_type MoK\a
_diffrn_radiation_wavelength 0.71073
_diffrn_reflns_av_R_equivalents 0.0387
_diffrn_reflns_av_unetI/netI 0.0184
_diffrn_reflns_Laue_measured_fraction_full 0.999
_diffrn_reflns_Laue_measured_fraction_max 0.980
_diffrn_reflns_limit_h_max 24
_diffrn_reflns_limit_h_min -24
_diffrn_reflns_limit_k_max 24
_diffrn_reflns_limit_k_min -24
_diffrn_reflns_limit_l_max 16
_diffrn_reflns_limit_l_min -16
_diffrn_reflns_number 20731
_diffrn_reflns_point_group_measured_fraction_full 0.999
_diffrn_reflns_point_group_measured_fraction_max 0.980
_diffrn_reflns_theta_full 25.242
_diffrn_reflns_theta_max 27.062
_diffrn_reflns_theta_min 1.940
_diffrn_source 'micro-focus sealed X-ray tube'
_exptl_absorpt_coefficient_mu 17.583
_exptl_absorpt_correction_T_max 0.170
_exptl_absorpt_correction_T_min 0.020
_exptl_absorpt_correction_type multi-scan
_exptl_absorpt_process_details SADABS
_exptl_crystal_colour colorless
_exptl_crystal_density_diffrn 3.045
_exptl_crystal_description needle
_exptl_crystal_F_000 3699
_exptl_crystal_size_max 0.300
_exptl_crystal_size_mid 0.200
_exptl_crystal_size_min 0.100
_refine_diff_density_max 1.519
_refine_diff_density_min -2.220
_refine_diff_density_rms 0.159
_refine_ls_extinction_method none
_refine_ls_goodness_of_fit_ref 1.080
_refine_ls_hydrogen_treatment constr
_refine_ls_matrix_type full
_refine_ls_number_parameters 148
_refine_ls_number_reflns 2180
_refine_ls_number_restraints 0
_refine_ls_restrained_S_all 1.080
_refine_ls_R_factor_all 0.0257
_refine_ls_R_factor_gt 0.0232
_refine_ls_shift/su_max 0.001
_refine_ls_shift/su_mean 0.000
_refine_ls_structure_factor_coef Fsqd
_refine_ls_weighting_details 'w=1/[\s^2^(Fo^2^)+(0.0182P)^2^+86.6868P] where P=(Fo^2^+2Fc^2^)/3'
_refine_ls_weighting_scheme calc
_refine_ls_wR_factor_gt 0.0501
_refine_ls_wR_factor_ref 0.0508
_reflns_Friedel_coverage 0.000
_reflns_number_gt 2028
_reflns_number_total 2180
_reflns_threshold_expression 'I > 2\s(I)'
_cod_data_source_file d4cc03746d4.cif
_cod_data_source_block PbSK50_BI
_cod_depositor_comments 'Adding full bibliography for 7133470--7133472.cif.'
_cod_original_cell_volume 4453.7(2)
_cod_original_formula_sum 'C16 H7 Cl4 O9.50 Pb2 '
_cod_database_code 7133470
_shelx_shelxl_version_number 2018/3
_shelx_space_group_comment
;
The symmetry employed for this shelxl refinement is uniquely defined
by the following loop, which should always be used as a source of
symmetry information in preference to the above space-group names.
They are only intended as comments.
;
_shelx_estimated_absorpt_t_min 0.077
_shelx_estimated_absorpt_t_max 0.272

loop_
_space_group_symop_operation_xyz
'x, y, z'
'-y, x-y, z'
'-x+y, -x, z'
'x+2/3, y+1/3, z+1/3'
'-y+2/3, x-y+1/3, z+1/3'
'-x+y+2/3, -x+1/3, z+1/3'
'x+1/3, y+2/3, z+2/3'
'-y+1/3, x-y+2/3, z+2/3'
'-x+y+1/3, -x+2/3, z+2/3'
'-x, -y, -z'
'y, -x+y, -z'
'x-y, x, -z'
'-x+2/3, -y+1/3, -z+1/3'
'y+2/3, -x+y+1/3, -z+1/3'
'x-y+2/3, x+1/3, -z+1/3'
'-x+1/3, -y+2/3, -z+2/3'
'y+1/3, -x+y+2/3, -z+2/3'
'x-y+1/3, x+2/3, -z+2/3'

loop_
_atom_site_label
_atom_site_type_symbol
_atom_site_fract_x
_atom_site_fract_y
_atom_site_fract_z
_atom_site_U_iso_or_equiv
_atom_site_adp_type
_atom_site_occupancy
_atom_site_site_symmetry_order
_atom_site_calc_flag
_atom_site_refinement_flags_posn
_atom_site_refinement_flags_adp
_atom_site_refinement_flags_occupancy
_atom_site_disorder_assembly
_atom_site_disorder_group
Pb1 Pb 0.82214(2) 0.57936(2) 0.27736(2) 0.01728(7) Uani 1 1 d . . . . .
Cl1 Cl 0.67219(7) 0.54140(6) 0.61259(8) 0.0137(2) Uani 1 1 d . . . . .
Cl2 Cl 0.89318(7) 0.90382(6) 0.65126(9) 0.0155(2) Uani 1 1 d . . . . .
O1 O 0.73833(19) 0.5972(2) 0.4031(2) 0.0217(8) Uani 1 1 d . . . . .
O2 O 0.86650(19) 0.6769(2) 0.4134(2) 0.0198(8) Uani 1 1 d . . . . .
O3 O 0.7067(2) 0.7949(2) 0.8258(2) 0.0167(7) Uani 1 1 d . . . . .
O4 O 0.8292(2) 0.8321(2) 0.8690(3) 0.0244(8) Uani 1 1 d . . . . .
C8 C 0.7720(3) 0.7984(3) 0.8103(3) 0.0135(9) Uani 1 1 d . . . . .
C3 C 0.7335(3) 0.6427(3) 0.6176(3) 0.0119(9) Uani 1 1 d . . . . .
C7 C 0.8378(3) 0.7656(3) 0.5563(3) 0.0118(9) Uani 1 1 d . . . . .
H7 H 0.874243 0.794801 0.506878 0.014 Uiso 1 1 calc R U . . .
C4 C 0.7296(3) 0.6798(3) 0.7038(3) 0.0116(9) Uani 1 1 d . . . . .
H4 H 0.693328 0.650638 0.753346 0.014 Uiso 1 1 calc R U . . .
C2 C 0.7886(2) 0.6851(3) 0.5426(3) 0.0104(9) Uani 1 1 d . . . . .
C1 C 0.7982(3) 0.6501(3) 0.4473(3) 0.0125(9) Uani 1 1 d . . . . .
C6 C 0.8337(3) 0.8030(3) 0.6413(3) 0.0112(9) Uani 1 1 d . . . . .
C5 C 0.7793(3) 0.7601(3) 0.7171(3) 0.0104(9) Uani 1 1 d . . . . .
O5 O 0.9893(4) 0.9107(5) 0.9103(8) 0.080(3) Uani 0.75 1 d G . P . .
H5A H 0.942987 0.885973 0.882655 0.120 Uiso 0.75 1 d G U P . .
H5B H 1.008617 0.961175 0.904134 0.120 Uiso 0.75 1 d G U P . .

loop_
_atom_site_aniso_label
_atom_site_aniso_U_11
_atom_site_aniso_U_22
_atom_site_aniso_U_33
_atom_site_aniso_U_23
_atom_site_aniso_U_13
_atom_site_aniso_U_12
Pb1 0.02209(11) 0.02667(12) 0.00951(10) -0.00448(7) -0.00334(7) 0.01701(9)
Cl1 0.0157(5) 0.0120(5) 0.0112(5) -0.0008(4) -0.0023(4) 0.0052(4)
Cl2 0.0140(5) 0.0110(5) 0.0200(6) -0.0006(4) -0.0002(4) 0.0050(4)
O1 0.0111(16) 0.036(2) 0.0113(16) -0.0107(15) -0.0027(13) 0.0064(16)
O2 0.0123(17) 0.0270(19) 0.0150(16) -0.0071(14) 0.0020(13) 0.0061(15)
O3 0.0206(18) 0.0231(18) 0.0125(16) -0.0017(13) -0.0005(13) 0.0154(15)
O4 0.0169(18) 0.030(2) 0.0180(18) -0.0103(15) -0.0009(14) 0.0057(16)
C8 0.015(2) 0.011(2) 0.013(2) 0.0021(17) 0.0030(18) 0.0053(19)
C3 0.011(2) 0.015(2) 0.010(2) -0.0011(17) -0.0024(17) 0.0067(18)
C7 0.009(2) 0.015(2) 0.012(2) 0.0033(17) -0.0006(16) 0.0069(18)
C4 0.007(2) 0.015(2) 0.010(2) 0.0010(17) 0.0010(16) 0.0038(18)
C2 0.007(2) 0.017(2) 0.009(2) -0.0018(17) -0.0022(16) 0.0067(18)
C1 0.017(2) 0.017(2) 0.0063(19) 0.0020(17) 0.0001(17) 0.010(2)
C6 0.010(2) 0.012(2) 0.012(2) 0.0017(17) 0.0006(17) 0.0058(18)
C5 0.009(2) 0.015(2) 0.008(2) -0.0005(17) 0.0008(16) 0.0074(18)
O5 0.040(4) 0.072(5) 0.149(8) -0.071(6) -0.051(5) 0.044(4)

loop_
_atom_type_symbol
_atom_type_description
_atom_type_scat_dispersion_real
_atom_type_scat_dispersion_imag
_atom_type_scat_source
C C 0.0033 0.0016 'International Tables Vol C Tables 4.2.6.8 and 6.1.1.4'
H H 0.0000 0.0000 'International Tables Vol C Tables 4.2.6.8 and 6.1.1.4'
Cl Cl 0.1484 0.1585 'International Tables Vol C Tables 4.2.6.8 and 6.1.1.4'
O O 0.0106 0.0060 'International Tables Vol C Tables 4.2.6.8 and 6.1.1.4'
Pb Pb -3.3944 10.1111 'International Tables Vol C Tables 4.2.6.8 and 6.1.1.4'

loop_
_geom_angle_atom_site_label_1
_geom_angle_atom_site_label_2
_geom_angle_atom_site_label_3
_geom_angle
_geom_angle_site_symmetry_1
_geom_angle_site_symmetry_3
_geom_angle_publ_flag
O2 Pb1 O1 52.81(11) . . ?
O2 Pb1 O3 102.89(12) . 6_564 ?
O1 Pb1 O3 82.29(11) . 6_564 ?
O2 Pb1 O3 80.68(11) . 12_656 ?
O1 Pb1 O3 113.33(12) . 12_656 ?
O3 Pb1 O3 62.84(12) 6_564 12_656 ?
O2 Pb1 C1 26.38(12) . . ?
O1 Pb1 C1 26.51(12) . . ?
O3 Pb1 C1 94.34(12) 6_564 . ?
O3 Pb1 C1 98.70(12) 12_656 . ?
C1 O1 Pb1 91.3(3) . . ?
C1 O2 Pb1 92.9(3) . . ?
C8 O3 Pb1 98.2(3) . 8_655 ?
C8 O3 Pb1 136.8(3) . 11_566 ?
Pb1 O3 Pb1 117.16(12) 8_655 11_566 ?
O4 C8 O3 122.9(4) . . ?
O4 C8 C5 119.9(4) . . ?
O3 C8 C5 117.1(4) . . ?
C4 C3 C2 120.7(4) . . ?
C4 C3 Cl1 116.5(3) . . ?
C2 C3 Cl1 122.7(3) . . ?
C6 C7 C2 121.4(4) . . ?
C6 C7 H7 119.3 . . ?
C2 C7 H7 119.3 . . ?
C3 C4 C5 120.7(4) . . ?
C3 C4 H4 119.6 . . ?
C5 C4 H4 119.6 . . ?
C7 C2 C3 118.1(4) . . ?
C7 C2 C1 117.1(4) . . ?
C3 C2 C1 124.8(4) . . ?
O2 C1 O1 122.6(4) . . ?
O2 C1 C2 117.7(4) . . ?
O1 C1 C2 119.7(4) . . ?
O2 C1 Pb1 60.7(2) . . ?
O1 C1 Pb1 62.2(2) . . ?
C2 C1 Pb1 175.4(3) . . ?
C7 C6 C5 120.3(4) . . ?
C7 C6 Cl2 119.2(3) . . ?
C5 C6 Cl2 120.4(3) . . ?
C4 C5 C6 118.7(4) . . ?
C4 C5 C8 119.1(4) . . ?
C6 C5 C8 122.2(4) . . ?
H5A O5 H5B 109.6 . . ?

loop_
_geom_bond_atom_site_label_1
_geom_bond_atom_site_label_2
_geom_bond_distance
_geom_bond_site_symmetry_2
_geom_bond_publ_flag
Pb1 O2 2.461(3) . ?
Pb1 O1 2.495(3) . ?
Pb1 O3 2.515(3) 6_564 ?
Pb1 O3 2.615(3) 12_656 ?
Pb1 C1 2.819(4) . ?
Cl1 C3 1.736(5) . ?
Cl2 C6 1.728(5) . ?
O1 C1 1.259(6) . ?
O2 C1 1.254(6) . ?
O3 C8 1.266(6) . ?
O4 C8 1.253(6) . ?
C8 C5 1.498(6) . ?
C3 C4 1.384(6) . ?
C3 C2 1.402(6) . ?
C7 C6 1.375(6) . ?
C7 C2 1.392(6) . ?
C7 H7 0.9300 . ?
C4 C5 1.389(6) . ?
C4 H4 0.9300 . ?
C2 C1 1.502(6) . ?
C6 C5 1.404(6) . ?
O5 H5A 0.8695 . ?
O5 H5B 0.8693 . ?

loop_
_geom_torsion_atom_site_label_1
_geom_torsion_atom_site_label_2
_geom_torsion_atom_site_label_3
_geom_torsion_atom_site_label_4
_geom_torsion
_geom_torsion_site_symmetry_1
_geom_torsion_site_symmetry_2
_geom_torsion_site_symmetry_3
_geom_torsion_site_symmetry_4
_geom_torsion_publ_flag
Pb1 O3 C8 O4 21.3(5) 8_655 . . . ?
Pb1 O3 C8 O4 167.0(3) 11_566 . . . ?
Pb1 O3 C8 C5 -158.7(3) 8_655 . . . ?
Pb1 O3 C8 C5 -13.0(7) 11_566 . . . ?
C2 C3 C4 C5 1.1(7) . . . . ?
Cl1 C3 C4 C5 176.6(3) . . . . ?
C6 C7 C2 C3 0.9(6) . . . . ?
C6 C7 C2 C1 -179.8(4) . . . . ?
C4 C3 C2 C7 -1.6(6) . . . . ?
Cl1 C3 C2 C7 -176.7(3) . . . . ?
C4 C3 C2 C1 179.2(4) . . . . ?
Cl1 C3 C2 C1 4.0(6) . . . . ?
Pb1 O2 C1 O1 -6.7(5) . . . . ?
Pb1 O2 C1 C2 175.1(3) . . . . ?
Pb1 O1 C1 O2 6.6(5) . . . . ?
Pb1 O1 C1 C2 -175.2(4) . . . . ?
C7 C2 C1 O2 37.0(6) . . . . ?
C3 C2 C1 O2 -143.8(5) . . . . ?
C7 C2 C1 O1 -141.3(5) . . . . ?
C3 C2 C1 O1 38.0(7) . . . . ?
C2 C7 C6 C5 0.2(7) . . . . ?
C2 C7 C6 Cl2 -177.0(3) . . . . ?
C3 C4 C5 C6 0.0(7) . . . . ?
C3 C4 C5 C8 178.6(4) . . . . ?
C7 C6 C5 C4 -0.6(6) . . . . ?
Cl2 C6 C5 C4 176.6(3) . . . . ?
C7 C6 C5 C8 -179.2(4) . . . . ?
Cl2 C6 C5 C8 -2.0(6) . . . . ?
O4 C8 C5 C4 119.4(5) . . . . ?
O3 C8 C5 C4 -60.7(6) . . . . ?
O4 C8 C5 C6 -62.1(6) . . . . ?
O3 C8 C5 C6 117.9(5) . . . . ?
